data_2214486
loop_
_publ_author_name
'Vitze, Hannes'
'Lerner, Hans-Wolfram'
'Bolte, Michael'

_publ_section_title
;
 Dimethylammonium 3,5-bis(trifluoromethyl)pyrazolide
;
_journal_coeditor_code AT2338
_journal_issue 8
_journal_name_full 'Acta Crystallographica Section E'
_journal_page_first o3462
_journal_page_last o3462
_journal_paper_doi 10.1107/S1600536807033648
_journal_volume 63
_journal_year 2007
_chemical_formula_iupac 'C2 H8 N +, C5 H F6 N2 -'
_chemical_formula_moiety 'C2 H8 N +, C5 H F6 N2 -'
_chemical_formula_sum 'C7 H9 F6 N3'
_chemical_formula_weight 249.17
_chemical_name_systematic
;
Dimethylammonium 3,5-bis(trifluoromethyl)pyrazolide
;
_space_group_IT_number 14
_symmetry_cell_setting monoclinic
_symmetry_space_group_name_Hall '-P 2ybc'
_symmetry_space_group_name_H-M 'P 1 21/c 1'
_atom_sites_solution_hydrogens geom
_atom_sites_solution_primary direct
_atom_sites_solution_secondary difmap
_audit_creation_method SHELXL-97
_cell_angle_alpha 90.00
_cell_angle_beta 90.362(13)
_cell_angle_gamma 90.00
_cell_formula_units_Z 4
_cell_length_a 5.9507(11)
_cell_length_b 15.4492(19)
_cell_length_c 11.8647(18)
_cell_measurement_reflns_used 5427
_cell_measurement_temperature 173(2)
_cell_measurement_theta_max 25.1
_cell_measurement_theta_min 3.5
_cell_volume 1090.7(3)
_computing_cell_refinement X-AREA
_computing_data_collection 'X-AREA (Stoe & Cie, 2001)'
_computing_data_reduction X-AREA
_computing_molecular_graphics 'XP in SHELXTL-Plus (Sheldrick, 1991)'
_computing_publication_material 'SHELXL97 and PLATON (Spek, 2003)'
_computing_structure_refinement 'SHELXL97 (Sheldrick, 1997)'
_computing_structure_solution 'SHELXS97 (Sheldrick, 1997)'
_diffrn_ambient_temperature 173(2)
_diffrn_measured_fraction_theta_full 0.998
_diffrn_measured_fraction_theta_max 0.998
_diffrn_measurement_device_type 'Stoe IPDSII two-circle'
_diffrn_measurement_method \w
_diffrn_radiation_monochromator graphite
_diffrn_radiation_source 'fine-focus sealed tube'
_diffrn_radiation_type MoK\a
_diffrn_radiation_wavelength 0.71073
_diffrn_reflns_av_R_equivalents 0.0616
_diffrn_reflns_av_sigmaI/netI 0.0779
_diffrn_reflns_limit_h_max 7
_diffrn_reflns_limit_h_min -7
_diffrn_reflns_limit_k_max 17
_diffrn_reflns_limit_k_min -18
_diffrn_reflns_limit_l_max 14
_diffrn_reflns_limit_l_min -13
_diffrn_reflns_number 8093
_diffrn_reflns_theta_full 25.00
_diffrn_reflns_theta_max 25.02
_diffrn_reflns_theta_min 3.42
_diffrn_standards_number 0
_exptl_absorpt_coefficient_mu 0.166
_exptl_absorpt_correction_type none
_exptl_crystal_colour colourless
_exptl_crystal_density_diffrn 1.517
_exptl_crystal_density_method 'not measured'
_exptl_crystal_description needle
_exptl_crystal_F_000 504
_exptl_crystal_size_max 0.25
_exptl_crystal_size_mid 0.12
_exptl_crystal_size_min 0.12
_refine_diff_density_max 0.302
_refine_diff_density_min -0.362
_refine_ls_extinction_method none
_refine_ls_goodness_of_fit_ref 1.016
_refine_ls_hydrogen_treatment mixed
_refine_ls_matrix_type full
_refine_ls_number_parameters 153
_refine_ls_number_reflns 1911
_refine_ls_number_restraints 0
_refine_ls_restrained_S_all 1.016
_refine_ls_R_factor_all 0.0974
_refine_ls_R_factor_gt 0.0669
_refine_ls_shift/su_max 0.000
_refine_ls_shift/su_mean 0.000
_refine_ls_structure_factor_coef Fsqd
_refine_ls_weighting_details 'calc w=1/[\s^2^(Fo^2^)+(0.1128P)^2^] where P=(Fo^2^+2Fc^2^)/3'
_refine_ls_weighting_scheme calc
_refine_ls_wR_factor_gt 0.1702
_refine_ls_wR_factor_ref 0.1909
_reflns_number_gt 1287
_reflns_number_total 1911
_reflns_threshold_expression I>2\s(I)
_cod_data_source_file at2338.cif
_cod_data_source_block I
_cod_original_sg_symbol_H-M 'P 21/c'
_cod_database_code 2214486
_cod_database_fobs_code 2214486

loop_
_symmetry_equiv_pos_as_xyz
'x, y, z'
'-x, y+1/2, -z+1/2'
'-x, -y, -z'
'x, -y-1/2, z-1/2'

loop_
_atom_site_type_symbol
_atom_site_label
_atom_site_fract_x
_atom_site_fract_y
_atom_site_fract_z
_atom_site_U_iso_or_equiv
_atom_site_adp_type
_atom_site_calc_flag
_atom_site_refinement_flags
_atom_site_occupancy
N N1 0.2583(4) 0.55360(16) 0.3472(2) 0.0434(7) Uani d . 1
N N2 0.3744(4) 0.48549(17) 0.3036(2) 0.0423(6) Uani d . 1
N N3 0.3413(4) 0.62168(17) 0.5653(3) 0.0411(6) Uani d . 1
H H3A 0.322(6) 0.598(3) 0.497(4) 0.060(11) Uiso d . 1
H H3B 0.451(7) 0.586(3) 0.612(3) 0.060(10) Uiso d . 1
C C1 0.1235(5) 0.5846(2) 0.2647(3) 0.0436(8) Uani d . 1
C C2 0.1473(6) 0.5373(2) 0.1658(3) 0.0473(8) Uani d . 1
H H2 0.0727 0.5450 0.0954 0.057 Uiso calc R 1
C C3 0.3069(5) 0.4762(2) 0.1955(3) 0.0434(7) Uani d . 1
C C4 -0.0324(6) 0.6564(2) 0.2881(3) 0.0549(9) Uani d . 1
C C5 0.4053(6) 0.4066(2) 0.1254(3) 0.0543(9) Uani d . 1
C C31 0.1198(6) 0.6163(3) 0.6213(4) 0.0584(10) Uani d . 1
H H31A 0.0687 0.5560 0.6218 0.088 Uiso calc R 1
H H31B 0.0107 0.6519 0.5800 0.088 Uiso calc R 1
H H31C 0.1334 0.6374 0.6989 0.088 Uiso calc R 1
C C32 0.4315(6) 0.7110(2) 0.5599(3) 0.0538(9) Uani d . 1
H H32A 0.5774 0.7104 0.5221 0.081 Uiso calc R 1
H H32B 0.4500 0.7338 0.6365 0.081 Uiso calc R 1
H H32C 0.3267 0.7478 0.5176 0.081 Uiso calc R 1
F F41 -0.1977(5) 0.63381(18) 0.3586(3) 0.0956(10) Uani d . 1
F F42 -0.1288(5) 0.68795(18) 0.1954(2) 0.0934(10) Uani d . 1
F F43 0.0655(5) 0.72381(15) 0.3391(2) 0.0815(8) Uani d . 1
F F51 0.2993(6) 0.3963(2) 0.0282(2) 0.1060(12) Uani d . 1
F F52 0.6212(5) 0.4206(2) 0.0986(3) 0.0970(10) Uani d . 1
F F53 0.4094(5) 0.32993(14) 0.1768(2) 0.0803(8) Uani d . 1

loop_
_atom_site_aniso_label
_atom_site_aniso_U_11
_atom_site_aniso_U_22
_atom_site_aniso_U_33
_atom_site_aniso_U_12
_atom_site_aniso_U_13
_atom_site_aniso_U_23
N1 0.0449(14) 0.0413(14) 0.0442(16) 0.0022(11) 0.0044(12) -0.0043(11)
N2 0.0438(13) 0.0425(14) 0.0409(15) 0.0030(11) 0.0046(11) -0.0013(11)
N3 0.0421(14) 0.0421(14) 0.0391(16) 0.0015(11) 0.0029(12) -0.0019(12)
C1 0.0451(17) 0.0436(17) 0.0422(19) 0.0023(13) -0.0005(14) 0.0047(13)
C2 0.0528(19) 0.0509(18) 0.0380(18) 0.0020(15) -0.0044(14) 0.0033(14)
C3 0.0498(17) 0.0429(17) 0.0375(18) 0.0003(13) 0.0026(13) 0.0017(13)
C4 0.056(2) 0.052(2) 0.057(2) 0.0114(16) -0.0082(17) -0.0055(17)
C5 0.068(2) 0.055(2) 0.040(2) 0.0085(17) 0.0063(16) -0.0007(15)
C31 0.0456(18) 0.066(2) 0.064(2) -0.0067(16) 0.0150(16) 0.0052(18)
C32 0.053(2) 0.0518(19) 0.057(2) -0.0080(16) 0.0023(17) 0.0020(16)
F41 0.0723(16) 0.0850(18) 0.130(3) 0.0210(13) 0.0406(17) 0.0022(16)
F42 0.113(2) 0.0882(18) 0.0785(19) 0.0518(16) -0.0357(16) -0.0122(14)
F43 0.0949(18) 0.0526(13) 0.0967(19) 0.0166(12) -0.0201(14) -0.0215(12)
F51 0.145(3) 0.114(2) 0.0582(17) 0.060(2) -0.0348(16) -0.0388(15)
F52 0.0852(18) 0.099(2) 0.108(2) 0.0051(15) 0.0506(16) -0.0257(16)
F53 0.127(2) 0.0465(12) 0.0674(16) 0.0130(13) 0.0239(15) -0.0008(10)

loop_
_atom_type_symbol
_atom_type_description
_atom_type_scat_dispersion_real
_atom_type_scat_dispersion_imag
_atom_type_scat_source
C C 0.0033 0.0016 'International Tables Vol C Tables 4.2.6.8 and 6.1.1.4'
H H 0.0000 0.0000 'International Tables Vol C Tables 4.2.6.8 and 6.1.1.4'
N N 0.0061 0.0033 'International Tables Vol C Tables 4.2.6.8 and 6.1.1.4'
F F 0.0171 0.0103 'International Tables Vol C Tables 4.2.6.8 and 6.1.1.4'

loop_
_geom_angle_atom_site_label_1
_geom_angle_atom_site_label_2
_geom_angle_atom_site_label_3
_geom_angle
C1 N1 N2 107.4(2)
C3 N2 N1 107.2(2)
C31 N3 C32 113.3(3)
C31 N3 H3A 106(2)
C32 N3 H3A 112(3)
C31 N3 H3B 107(2)
C32 N3 H3B 107(2)
H3A N3 H3B 110(3)
N1 C1 C2 111.3(3)
N1 C1 C4 120.2(3)
C2 C1 C4 128.5(3)
C3 C2 C1 102.5(3)
C3 C2 H2 128.7
C1 C2 H2 128.7
N2 C3 C2 111.7(3)
N2 C3 C5 119.6(3)
C2 C3 C5 128.7(3)
F42 C4 F43 105.9(3)
F42 C4 F41 107.3(3)
F43 C4 F41 103.9(3)
F42 C4 C1 112.9(3)
F43 C4 C1 113.5(3)
F41 C4 C1 112.7(3)
F51 C5 F53 107.4(3)
F51 C5 F52 105.4(3)
F53 C5 F52 103.7(3)
F51 C5 C3 112.9(3)
F53 C5 C3 113.3(3)
F52 C5 C3 113.5(3)
N3 C31 H31A 109.5
N3 C31 H31B 109.5
H31A C31 H31B 109.5
N3 C31 H31C 109.5
H31A C31 H31C 109.5
H31B C31 H31C 109.5
N3 C32 H32A 109.5
N3 C32 H32B 109.5
H32A C32 H32B 109.5
N3 C32 H32C 109.5
H32A C32 H32C 109.5
H32B C32 H32C 109.5

loop_
_geom_bond_atom_site_label_1
_geom_bond_atom_site_label_2
_geom_bond_distance
N1 C1 1.350(4)
N1 N2 1.363(4)
N2 C3 1.349(4)
N3 C31 1.482(4)
N3 C32 1.482(4)
N3 H3A 0.90(4)
N3 H3B 1.02(4)
C1 C2 1.391(5)
C1 C4 1.474(5)
C2 C3 1.383(5)
C2 H2 0.9500
C3 C5 1.481(5)
C4 F42 1.330(4)
C4 F43 1.336(4)
C4 F41 1.342(5)
C5 F51 1.321(4)
C5 F53 1.332(4)
C5 F52 1.343(4)
C31 H31A 0.9800
C31 H31B 0.9800
C31 H31C 0.9800
C32 H32A 0.9800
C32 H32B 0.9800
C32 H32C 0.9800

loop_
_geom_hbond_atom_site_label_D
_geom_hbond_atom_site_label_H
_geom_hbond_atom_site_label_A
_geom_hbond_site_symmetry_A
_geom_hbond_distance_DH
_geom_hbond_distance_HA
_geom_hbond_distance_DA
_geom_hbond_angle_DHA
N3 H3A N1 . 0.90(4) 1.94(5) 2.834(4) 175(4)
N3 H3B N2 3_666 1.02(4) 1.81(4) 2.826(4) 175(3)

loop_
_geom_torsion_atom_site_label_1
_geom_torsion_atom_site_label_2
_geom_torsion_atom_site_label_3
_geom_torsion_atom_site_label_4
_geom_torsion
C1 N1 N2 C3 -0.3(3)
N2 N1 C1 C2 0.4(4)
N2 N1 C1 C4 177.0(3)
N1 C1 C2 C3 -0.3(4)
C4 C1 C2 C3 -176.5(3)
N1 N2 C3 C2 0.1(3)
N1 N2 C3 C5 179.9(3)
C1 C2 C3 N2 0.1(4)
C1 C2 C3 C5 -179.6(3)
N1 C1 C4 F42 170.7(3)
C2 C1 C4 F42 -13.4(6)
N1 C1 C4 F43 50.2(5)
C2 C1 C4 F43 -133.8(4)
N1 C1 C4 F41 -67.5(4)
C2 C1 C4 F41 108.4(4)
N2 C3 C5 F51 169.9(3)
C2 C3 C5 F51 -10.5(5)
N2 C3 C5 F53 47.5(5)
C2 C3 C5 F53 -132.8(4)
N2 C3 C5 F52 -70.3(4)
C2 C3 C5 F52 109.3(4)

loop_
_cod_related_entry_id
_cod_related_entry_database
_cod_related_entry_code
1 ChemSpider 30655280
